data_4509079
loop_
_publ_author_name
'Drabent, Krzysztof'
'Ciunik, Zbigniew'

_publ_section_title
;
 Copper(I) Complexes withN4-Functionalized-1,2,4-Triazole and Bidentate
 Spacer Ligands: From One- to Three-Dimensional Architecture
;
_journal_issue 8
_journal_name_full 'Crystal Growth &amp; Design'
_journal_page_first 3367
_journal_paper_doi 10.1021/cg800774z
_journal_volume 9
_journal_year 2009
_chemical_formula_moiety '{[Cu2 (\m2-L1)2 (\m2-L4)3(MeCN)](ClO4)2MeCN}'
_chemical_formula_sum 'C40 H35 Cl4 Cu2 N16 O8'
_chemical_formula_weight 1136.72
_chemical_name_systematic
; 
 ? 
;
_space_group_IT_number 2
_symmetry_cell_setting triclinic
_symmetry_space_group_name_Hall '-P 1'
_symmetry_space_group_name_H-M 'P -1'
_atom_sites_solution_hydrogens geom
_atom_sites_solution_primary direct
_atom_sites_solution_secondary difmap
_audit_creation_method SHELXL-97
_cell_angle_alpha 79.16(3)
_cell_angle_beta 80.02(3)
_cell_angle_gamma 69.48(3)
_cell_formula_units_Z 1
_cell_length_a 9.446(2)
_cell_length_b 10.161(2)
_cell_length_c 13.195(3)
_cell_measurement_reflns_used 2500
_cell_measurement_temperature 100(2)
_cell_measurement_theta_max 29.00
_cell_measurement_theta_min 2.73
_cell_volume 1157.0(5)
_computing_cell_refinement 'Oxford Diffraction (Poland) Sp. z o.o'
_computing_data_collection 'Oxford Diffraction (Poland) Sp. z o.o'
_computing_data_reduction 'Oxford Diffraction (Poland) Sp. z o.o'
_computing_molecular_graphics 'SHELXTL-NT V5.1, Bruker AXS 1999'
_computing_publication_material 'SHELXL-97 (Sheldrick, 1997)'
_computing_structure_refinement 'SHELXL-97 (Sheldrick, 1997)'
_computing_structure_solution 'SHELXS-97 (Sheldrick, 1990)'
_diffrn_ambient_temperature 100(2)
_diffrn_measured_fraction_theta_full 0.981
_diffrn_measured_fraction_theta_max 0.981
_diffrn_measurement_device_type 'Kuma KM4CCD'
_diffrn_measurement_method '\o scan'
_diffrn_radiation_monochromator graphite
_diffrn_radiation_source 'fine-focus sealed tube'
_diffrn_radiation_type MoK\a
_diffrn_radiation_wavelength 0.71073
_diffrn_reflns_av_R_equivalents 0.0394
_diffrn_reflns_av_sigmaI/netI 0.0388
_diffrn_reflns_limit_h_max 12
_diffrn_reflns_limit_h_min -12
_diffrn_reflns_limit_k_max 13
_diffrn_reflns_limit_k_min -12
_diffrn_reflns_limit_l_max 17
_diffrn_reflns_limit_l_min -17
_diffrn_reflns_number 18841
_diffrn_reflns_theta_full 29.00
_diffrn_reflns_theta_max 29.00
_diffrn_reflns_theta_min 2.73
_diffrn_standards_number 0
_exptl_absorpt_coefficient_mu 1.221
_exptl_absorpt_correction_T_max 0.8774
_exptl_absorpt_correction_T_min 0.8101
_exptl_absorpt_correction_type analytical
_exptl_absorpt_process_details '(Instruction, Oxford Diffraction,Poland Sp. z o.o)'
_exptl_crystal_colour yellow
_exptl_crystal_density_diffrn 1.631
_exptl_crystal_density_method 'not measured'
_exptl_crystal_description rhombohedral
_exptl_crystal_F_000 577
_exptl_crystal_size_max 0.18
_exptl_crystal_size_mid 0.12
_exptl_crystal_size_min 0.11
_refine_diff_density_max 0.725
_refine_diff_density_min -0.317
_refine_diff_density_rms 0.079
_refine_ls_extinction_method none
_refine_ls_goodness_of_fit_ref 1.062
_refine_ls_hydrogen_treatment constr
_refine_ls_matrix_type full
_refine_ls_number_parameters 424
_refine_ls_number_reflns 6012
_refine_ls_number_restraints 18
_refine_ls_restrained_S_all 1.061
_refine_ls_R_factor_all 0.0610
_refine_ls_R_factor_gt 0.0409
_refine_ls_shift/su_max 0.001
_refine_ls_shift/su_mean 0.000
_refine_ls_structure_factor_coef Fsqd
_refine_ls_weighting_details 'calc w=1/[\s^2^(Fo^2^)+(0.0381P)^2^+0.8333P] where P=(Fo^2^+2Fc^2^)/3'
_refine_ls_weighting_scheme calc
_refine_ls_wR_factor_gt 0.0838
_refine_ls_wR_factor_ref 0.0928
_reflns_number_gt 4697
_reflns_number_total 6012
_reflns_threshold_expression >2sigma(I)
_cod_data_source_file cg800774zsup1.cif
_cod_data_source_block cmpd_7
_cod_depositor_comments
;
The following automatic conversions were performed:

'_symmetry_cell_setting' value 'Triclinic' changed to 'triclinic'
according to /home/saulius/struct/CIF-dictionaries/cif_core.dic
dictionary named 'cif_core.dic' version 2.4.2 from 2011-04-26.

Automatic conversion script
Id: cif_fix_values 1891 2012-01-12 08:04:46Z andrius 
;
_cod_original_cell_volume 1157.0(4)
_cod_database_code 4509079

loop_
_symmetry_equiv_pos_as_xyz
'x, y, z'
'-x, -y, -z'

loop_
_atom_site_label
_atom_site_type_symbol
_atom_site_fract_x
_atom_site_fract_y
_atom_site_fract_z
_atom_site_U_iso_or_equiv
_atom_site_adp_type
_atom_site_occupancy
_atom_site_symmetry_multiplicity
_atom_site_calc_flag
_atom_site_refinement_flags
_atom_site_disorder_assembly
_atom_site_disorder_group
Cu1 Cu 0.44097(3) 0.19697(3) 0.46009(2) 0.02413(9) Uani 1 1 d . . .
Cl1 Cl -0.51926(7) 0.02893(7) 1.16784(4) 0.03095(13) Uani 1 1 d . . .
N2 N 0.3684(2) -0.04620(19) 0.60423(15) 0.0247(4) Uani 1 1 d . . .
N1 N 0.3179(2) 0.10028(19) 0.57478(14) 0.0229(4) Uani 1 1 d . A .
C9 C 0.1955(3) 0.1527(2) 0.63790(17) 0.0239(4) Uani 1 1 d . . .
H9 H 0.1372 0.2505 0.6354 0.029 Uiso 1 1 calc R A .
N3 N 0.1640(2) 0.0465(2) 0.70753(14) 0.0230(4) Uani 1 1 d . A .
C8 C 0.2745(3) -0.0751(2) 0.68338(18) 0.0268(5) Uani 1 1 d . A .
H8 H 0.2823 -0.1674 0.7188 0.032 Uiso 1 1 calc R . .
N4 N 0.0370(2) 0.0749(2) 0.78314(14) 0.0258(4) Uani 1 1 d . . .
C1 C 0.0155(3) -0.0340(2) 0.84166(16) 0.0248(5) Uani 1 1 d . A .
H1 H 0.0837 -0.1264 0.8325 0.030 Uiso 1 1 calc R . .
C2 C -0.1148(3) -0.0156(2) 0.92275(16) 0.0247(5) Uani 1 1 d . . .
C3 C -0.2082(3) 0.1184(2) 0.94629(17) 0.0265(5) Uani 1 1 d . A .
H3 H -0.1865 0.2005 0.9100 0.032 Uiso 1 1 calc R . .
C4 C -0.3322(3) 0.1328(3) 1.02219(17) 0.0282(5) Uani 1 1 d . . .
H4 H -0.3962 0.2238 1.0382 0.034 Uiso 1 1 calc R A .
C5 C -0.3605(3) 0.0104(3) 1.07425(16) 0.0245(5) Uani 1 1 d . A .
C6 C -0.2682(3) -0.1239(3) 1.05497(17) 0.0279(5) Uani 1 1 d . . .
H6 H -0.2892 -0.2057 1.0926 0.033 Uiso 1 1 calc R A .
C7 C -0.1440(3) -0.1365(3) 0.97930(17) 0.0272(5) Uani 1 1 d . A .
H7 H -0.0781 -0.2280 0.9657 0.033 Uiso 1 1 calc R . .
N5 N 0.5437(2) 0.28916(19) 0.53806(15) 0.0251(4) Uani 1 1 d . A .
C14 C 0.6472(2) 0.3513(2) 0.49111(17) 0.0232(4) Uani 1 1 d . . .
H14 H 0.6527 0.3782 0.4180 0.028 Uiso 1 1 calc R A .
C13 C 0.7466(3) 0.3782(2) 0.54489(18) 0.0255(5) Uani 1 1 d . A .
C12 C 0.7384(3) 0.3397(3) 0.6520(2) 0.0387(6) Uani 1 1 d . . .
H12 H 0.8069 0.3537 0.6905 0.046 Uiso 1 1 calc R A .
C11 C 0.6291(4) 0.2810(4) 0.7012(2) 0.0499(8) Uani 1 1 d . A .
H11 H 0.6193 0.2558 0.7746 0.060 Uiso 1 1 calc R . .
C10 C 0.5334(3) 0.2591(3) 0.6419(2) 0.0396(6) Uani 1 1 d . . .
H10 H 0.4567 0.2208 0.6768 0.047 Uiso 1 1 calc R A .
C15 C 0.8530(3) 0.4501(2) 0.48740(19) 0.0258(5) Uani 1 1 d . . .
H15 H 0.8455 0.4876 0.4162 0.031 Uiso 1 1 calc R A .
N6 N 0.9564(2) 0.4621(2) 0.53348(15) 0.0270(4) Uani 1 1 d . . .
N7 N 0.3258(17) 0.2806(11) 0.3363(13) 0.0217(17) Uani 0.50 1 d PU A 1
C24 C 0.3681(7) 0.3527(8) 0.2511(7) 0.0239(14) Uani 0.50 1 d PU A 1
H24 H 0.4621 0.3689 0.2477 0.029 Uiso 0.50 1 calc PR A 1
C23 C 0.2867(16) 0.4100(15) 0.1621(15) 0.026(2) Uani 0.50 1 d P A 1
C22 C 0.1392(5) 0.3936(5) 0.1767(4) 0.0268(9) Uani 0.50 1 d P A 1
H22 H 0.0717 0.4374 0.1252 0.032 Uiso 0.50 1 calc PR A 1
C21 C 0.0957(5) 0.3141(5) 0.2655(4) 0.0264(9) Uani 0.50 1 d P A 1
H21 H 0.0021 0.2961 0.2726 0.032 Uiso 0.50 1 calc PR A 1
C20 C 0.1876(5) 0.2614(5) 0.3431(3) 0.0227(8) Uani 0.50 1 d PU A 1
H20 H 0.1543 0.2092 0.4044 0.027 Uiso 0.50 1 calc PR A 1
C25 C 0.3394(5) 0.4816(5) 0.0694(4) 0.0280(10) Uani 0.50 1 d P A 1
H25 H 0.2702 0.5427 0.0228 0.034 Uiso 0.50 1 calc PR A 1
N8 N 0.4825(5) 0.4632(4) 0.0488(3) 0.0315(9) Uani 0.50 1 d P . 1
Cl2 Cl 0.69820(13) 0.49007(12) 0.15331(9) 0.0290(2) Uani 0.50 1 d P B 1
O1 O 0.5848(4) 0.5926(4) 0.0936(3) 0.0429(9) Uani 0.50 1 d P B 1
O2 O 0.7554(6) 0.5601(6) 0.2109(5) 0.0491(14) Uani 0.50 1 d P B 1
O3 O 0.8197(5) 0.4055(5) 0.0860(3) 0.0522(11) Uani 0.50 1 d P B 1
O4 O 0.6277(6) 0.3983(4) 0.2247(3) 0.0523(11) Uani 0.50 1 d P B 1
Cl2A Cl 0.85964(14) 0.44422(12) 0.19581(9) 0.0313(2) Uani 0.50 1 d P C 2
O1A O 0.8145(9) 0.5699(6) 0.2393(4) 0.0688(19) Uani 0.50 1 d P C 2
O2A O 0.7381(6) 0.3851(6) 0.2109(4) 0.0692(15) Uani 0.50 1 d P C 2
O3A O 0.9821(6) 0.3387(5) 0.2497(3) 0.0579(12) Uani 0.50 1 d P C 2
O4A O 0.9108(5) 0.4683(5) 0.0880(3) 0.0458(10) Uani 0.50 1 d P C 2
N100 N 0.0140(10) -0.0496(8) 0.5383(6) 0.0667(19) Uani 0.50 1 d P . 2
C100 C 0.0728(8) -0.0011(7) 0.4683(5) 0.0401(15) Uani 0.50 1 d P . 2
C101 C 0.1592(8) 0.0546(8) 0.3799(5) 0.0547(17) Uani 0.50 1 d P . 2
H10A H 0.2152 -0.0203 0.3367 0.082 Uiso 0.50 1 calc PR . 2
H10B H 0.2313 0.0880 0.4042 0.082 Uiso 0.50 1 calc PR . 2
H10C H 0.0897 0.1337 0.3389 0.082 Uiso 0.50 1 calc PR . 2
N200 N 0.3382(17) 0.3110(11) 0.3405(12) 0.0231(18) Uani 0.50 1 d PU A 2
C200 C 0.3083(7) 0.3706(9) 0.2588(7) 0.0269(15) Uani 0.50 1 d PU A 2
C201 C 0.2667(19) 0.4457(15) 0.1598(14) 0.037(4) Uani 0.50 1 d P A 2
H20A H 0.2208 0.5474 0.1646 0.056 Uiso 0.50 1 calc PR A 2
H20B H 0.1931 0.4117 0.1380 0.056 Uiso 0.50 1 calc PR A 2
H20C H 0.3575 0.4297 0.1087 0.056 Uiso 0.50 1 calc PR A 2

loop_
_atom_site_aniso_label
_atom_site_aniso_U_11
_atom_site_aniso_U_22
_atom_site_aniso_U_33
_atom_site_aniso_U_23
_atom_site_aniso_U_13
_atom_site_aniso_U_12
Cu1 0.02196(14) 0.02727(15) 0.02398(15) 0.00820(10) -0.00690(10) -0.01314(11)
Cl1 0.0310(3) 0.0417(3) 0.0214(3) -0.0001(2) 0.0008(2) -0.0174(3)
N2 0.0254(10) 0.0246(9) 0.0252(9) 0.0063(7) -0.0050(8) -0.0133(8)
N1 0.0200(9) 0.0254(9) 0.0250(9) 0.0056(7) -0.0059(7) -0.0128(7)
C9 0.0233(11) 0.0259(11) 0.0237(11) 0.0062(8) -0.0055(9) -0.0133(9)
N3 0.0229(9) 0.0281(9) 0.0211(9) 0.0019(7) -0.0014(7) -0.0154(8)
C8 0.0313(12) 0.0257(11) 0.0243(11) 0.0029(9) 0.0007(9) -0.0155(10)
N4 0.0261(10) 0.0342(10) 0.0205(9) 0.0000(8) 0.0001(8) -0.0171(8)
C1 0.0301(12) 0.0316(11) 0.0185(10) -0.0009(9) -0.0038(9) -0.0179(10)
C2 0.0285(12) 0.0349(12) 0.0178(10) 0.0002(9) -0.0048(9) -0.0201(10)
C3 0.0333(12) 0.0302(12) 0.0207(11) 0.0029(9) -0.0051(9) -0.0185(10)
C4 0.0329(13) 0.0329(12) 0.0209(11) -0.0011(9) -0.0041(9) -0.0145(10)
C5 0.0263(11) 0.0375(12) 0.0149(10) -0.0017(9) -0.0026(8) -0.0179(10)
C6 0.0365(13) 0.0339(12) 0.0208(11) 0.0009(9) -0.0019(9) -0.0240(11)
C7 0.0331(12) 0.0308(12) 0.0227(11) -0.0033(9) -0.0012(9) -0.0179(10)
N5 0.0240(9) 0.0269(9) 0.0259(9) 0.0066(8) -0.0065(8) -0.0135(8)
C14 0.0247(11) 0.0212(10) 0.0236(11) 0.0007(8) -0.0011(9) -0.0100(9)
C13 0.0258(11) 0.0248(11) 0.0294(12) -0.0052(9) 0.0025(9) -0.0144(9)
C12 0.0383(14) 0.0593(17) 0.0320(13) -0.0025(12) -0.0064(11) -0.0336(14)
C11 0.0569(18) 0.087(2) 0.0251(13) 0.0122(14) -0.0120(12) -0.0538(18)
C10 0.0413(15) 0.0588(17) 0.0290(13) 0.0118(12) -0.0086(11) -0.0362(14)
C15 0.0276(11) 0.0225(10) 0.0302(12) -0.0096(9) 0.0074(9) -0.0137(9)
N6 0.0265(10) 0.0247(9) 0.0339(11) -0.0108(8) 0.0086(8) -0.0158(8)
N7 0.022(3) 0.016(4) 0.028(3) -0.004(3) -0.005(2) -0.006(3)
C24 0.022(3) 0.020(3) 0.030(3) 0.005(2) -0.010(3) -0.008(3)
C23 0.013(3) 0.021(5) 0.038(4) -0.004(4) -0.001(3) 0.000(3)
C22 0.023(2) 0.031(2) 0.026(2) -0.0050(18) -0.0053(18) -0.0062(19)
C21 0.017(2) 0.037(3) 0.028(2) -0.0083(19) -0.0059(18) -0.0090(19)
C20 0.023(2) 0.023(2) 0.024(2) -0.0052(16) 0.0001(17) -0.0104(17)
C25 0.029(2) 0.024(2) 0.030(2) 0.0060(18) -0.0105(19) -0.0089(19)
N8 0.034(2) 0.029(2) 0.029(2) 0.0110(17) -0.0067(17) -0.0121(17)
Cl2 0.0252(5) 0.0274(5) 0.0297(6) 0.0103(4) -0.0062(4) -0.0090(4)
O1 0.034(2) 0.044(2) 0.040(2) 0.0181(17) -0.0134(16) -0.0063(17)
O2 0.041(3) 0.040(3) 0.064(4) 0.003(2) -0.019(2) -0.010(2)
O3 0.031(2) 0.066(3) 0.051(3) -0.012(2) -0.0053(18) -0.003(2)
O4 0.059(3) 0.044(2) 0.054(3) 0.0220(19) -0.010(2) -0.030(2)
Cl2A 0.0315(6) 0.0312(6) 0.0303(6) 0.0012(4) -0.0021(5) -0.0128(5)
O1A 0.129(7) 0.025(2) 0.040(3) -0.001(2) -0.006(3) -0.013(3)
O2A 0.065(3) 0.072(3) 0.082(4) 0.029(3) -0.024(3) -0.049(3)
O3A 0.062(3) 0.048(3) 0.047(3) 0.004(2) -0.014(2) 0.001(2)
O4A 0.049(2) 0.061(3) 0.0263(19) -0.0003(18) -0.0027(17) -0.019(2)
N100 0.053(4) 0.069(5) 0.091(6) -0.009(4) -0.001(4) -0.041(4)
C100 0.035(3) 0.039(3) 0.058(4) -0.005(3) -0.014(3) -0.023(3)
C101 0.068(4) 0.067(4) 0.044(3) 0.007(3) -0.022(3) -0.041(4)
N200 0.026(3) 0.021(4) 0.023(3) 0.000(3) -0.007(2) -0.007(3)
C200 0.022(3) 0.027(3) 0.030(3) 0.002(2) -0.010(3) -0.007(3)
C201 0.043(7) 0.043(8) 0.023(4) -0.003(5) -0.014(4) -0.006(6)

loop_
_atom_type_symbol
_atom_type_description
_atom_type_scat_dispersion_real
_atom_type_scat_dispersion_imag
_atom_type_scat_source
C C 0.0033 0.0016 'International Tables Vol C Tables 4.2.6.8 and 6.1.1.4'
H H 0.0000 0.0000 'International Tables Vol C Tables 4.2.6.8 and 6.1.1.4'
Cl Cl 0.1484 0.1585 'International Tables Vol C Tables 4.2.6.8 and 6.1.1.4'
Cu Cu 0.3201 1.2651 'International Tables Vol C Tables 4.2.6.8 and 6.1.1.4'
N N 0.0061 0.0033 'International Tables Vol C Tables 4.2.6.8 and 6.1.1.4'
O O 0.0106 0.0060 'International Tables Vol C Tables 4.2.6.8 and 6.1.1.4'

loop_
_geom_angle_atom_site_label_1
_geom_angle_atom_site_label_2
_geom_angle_atom_site_label_3
_geom_angle
_geom_angle_site_symmetry_1
_geom_angle_site_symmetry_3
N200 Cu1 N7 11.0(4) . .
N200 Cu1 N5 118.1(2) . .
N7 Cu1 N5 129.1(2) . .
N200 Cu1 N1 117.4(4) . .
N7 Cu1 N1 110.2(4) . .
N5 Cu1 N1 104.83(7) . .
N200 Cu1 N2 104.4(4) . 2_656
N7 Cu1 N2 100.6(4) . 2_656
N5 Cu1 N2 100.22(8) . 2_656
N1 Cu1 N2 110.54(8) . 2_656
C8 N2 N1 107.43(19) . .
C8 N2 Cu1 124.47(16) . 2_656
N1 N2 Cu1 128.09(14) . 2_656
C9 N1 N2 106.92(17) . .
C9 N1 Cu1 131.56(15) . .
N2 N1 Cu1 121.28(14) . .
N1 C9 N3 110.1(2) . .
N1 C9 H9 125.0 . .
N3 C9 H9 125.0 . .
C8 N3 C9 105.59(18) . .
C8 N3 N4 133.13(18) . .
C9 N3 N4 121.27(19) . .
N2 C8 N3 109.96(19) . .
N2 C8 H8 125.0 . .
N3 C8 H8 125.0 . .
C1 N4 N3 115.7(2) . .
N4 C1 C2 119.8(2) . .
N4 C1 H1 120.1 . .
C2 C1 H1 120.1 . .
C3 C2 C7 119.4(2) . .
C3 C2 C1 121.9(2) . .
C7 C2 C1 118.7(2) . .
C4 C3 C2 120.6(2) . .
C4 C3 H3 119.7 . .
C2 C3 H3 119.7 . .
C3 C4 C5 118.3(2) . .
C3 C4 H4 120.9 . .
C5 C4 H4 120.9 . .
C6 C5 C4 122.6(2) . .
C6 C5 Cl1 119.18(17) . .
C4 C5 Cl1 118.22(19) . .
C5 C6 C7 118.4(2) . .
C5 C6 H6 120.8 . .
C7 C6 H6 120.8 . .
C6 C7 C2 120.6(2) . .
C6 C7 H7 119.7 . .
C2 C7 H7 119.7 . .
C10 N5 C14 117.1(2) . .
C10 N5 Cu1 117.89(15) . .
C14 N5 Cu1 123.36(16) . .
N5 C14 C13 123.1(2) . .
N5 C14 H14 118.5 . .
C13 C14 H14 118.5 . .
C12 C13 C14 118.6(2) . .
C12 C13 C15 122.1(2) . .
C14 C13 C15 119.2(2) . .
C11 C12 C13 118.7(2) . .
C11 C12 H12 120.6 . .
C13 C12 H12 120.6 . .
C12 C11 C10 118.9(2) . .
C12 C11 H11 120.5 . .
C10 C11 H11 120.5 . .
N5 C10 C11 123.4(2) . .
N5 C10 H10 118.3 . .
C11 C10 H10 118.3 . .
N6 C15 C13 120.0(2) . .
N6 C15 H15 120.0 . .
C13 C15 H15 120.0 . .
C15 N6 N6 111.5(2) . 2_766
C24 N7 C20 117.0(12) . .
C24 N7 Cu1 126.6(9) . .
C20 N7 Cu1 116.4(9) . .
N7 C24 C23 126.4(10) . .
N7 C24 H24 116.8 . .
C23 C24 H24 116.8 . .
C25 C23 C24 124.8(10) . .
C25 C23 C22 121.6(13) . .
C24 C23 C22 113.6(12) . .
C21 C22 C23 119.9(8) . .
C21 C22 H22 120.0 . .
C23 C22 H22 120.0 . .
C20 C21 C22 119.8(4) . .
C20 C21 H21 120.1 . .
C22 C21 H21 120.1 . .
C21 C20 N7 122.9(7) . .
C21 C20 H20 118.5 . .
N7 C20 H20 118.5 . .
N8 C25 C23 119.0(7) . .
N8 C25 H25 120.5 . .
C23 C25 H25 120.5 . .
C25 N8 N8 112.0(5) . 2_665
O2 Cl2 O1 109.6(3) . .
O2 Cl2 O3 110.6(3) . .
O1 Cl2 O3 110.4(2) . .
O2 Cl2 O4 108.8(3) . .
O1 Cl2 O4 108.4(3) . .
O3 Cl2 O4 109.0(3) . .
O1A Cl2A O4A 110.3(3) . .
O1A Cl2A O2A 111.4(4) . .
O4A Cl2A O2A 110.4(3) . .
O1A Cl2A O3A 108.9(3) . .
O4A Cl2A O3A 109.8(3) . .
O2A Cl2A O3A 105.9(3) . .
C100 N100 C100 98.7(10) 2_556 .
C100 N100 N100 59.8(9) 2_556 2_556
C100 N100 N100 38.8(4) . 2_556
C100 N100 C101 51.3(7) 2_556 2_556
C100 N100 C101 150.0(10) . 2_556
N100 N100 C101 111.1(9) 2_556 2_556
N100 C100 N100 81.3(10) 2_556 .
N100 C100 C101 102.8(9) 2_556 .
N100 C100 C101 175.9(10) . .
N100 C100 C100 48.4(7) 2_556 2_556
N100 C100 C100 32.9(5) . 2_556
C101 C100 C100 151.2(9) . 2_556
C100 C101 N100 25.9(3) . 2_556
C100 C101 H10A 109.5 . .
N100 C101 H10A 120.7 2_556 .
C100 C101 H10B 109.5 . .
N100 C101 H10B 120.1 2_556 .
H10A C101 H10B 109.5 . .
C100 C101 H10C 109.5 . .
N100 C101 H10C 83.6 2_556 .
H10A C101 H10C 109.5 . .
H10B C101 H10C 109.5 . .
C200 N200 Cu1 165.5(12) . .
N200 C200 C201 178.2(12) . .
C200 C201 H20A 109.5 . .
C200 C201 H20B 109.5 . .
H20A C201 H20B 109.5 . .
C200 C201 H20C 109.5 . .
H20A C201 H20C 109.5 . .
H20B C201 H20C 109.5 . .

loop_
_geom_bond_atom_site_label_1
_geom_bond_atom_site_label_2
_geom_bond_distance
_geom_bond_site_symmetry_2
Cu1 N200 1.957(14) .
Cu1 N7 2.004(15) .
Cu1 N5 2.0550(19) .
Cu1 N1 2.0585(18) .
Cu1 N2 2.082(2) 2_656
Cl1 C5 1.748(2) .
N2 C8 1.308(3) .
N2 N1 1.394(3) .
N2 Cu1 2.082(2) 2_656
N1 C9 1.310(3) .
C9 N3 1.362(3) .
C9 H9 0.9500 .
N3 C8 1.359(3) .
N3 N4 1.403(3) .
C8 H8 0.9500 .
N4 C1 1.282(3) .
C1 C2 1.467(3) .
C1 H1 0.9500 .
C2 C3 1.397(3) .
C2 C7 1.401(3) .
C3 C4 1.388(3) .
C3 H3 0.9500 .
C4 C5 1.392(3) .
C4 H4 0.9500 .
C5 C6 1.381(3) .
C6 C7 1.388(3) .
C6 H6 0.9500 .
C7 H7 0.9500 .
N5 C10 1.341(3) .
N5 C14 1.347(3) .
C14 C13 1.394(3) .
C14 H14 0.9500 .
C13 C12 1.390(3) .
C13 C15 1.470(3) .
C12 C11 1.378(3) .
C12 H12 0.9500 .
C11 C10 1.389(4) .
C11 H11 0.9500 .
C10 H10 0.9500 .
C15 N6 1.287(3) .
C15 H15 0.9500 .
N6 N6 1.410(3) 2_766
N7 C24 1.304(17) .
N7 C20 1.372(13) .
C24 C23 1.43(2) .
C24 H24 0.9500 .
C23 C25 1.407(17) .
C23 C22 1.437(15) .
C22 C21 1.380(7) .
C22 H22 0.9500 .
C21 C20 1.365(6) .
C21 H21 0.9500 .
C20 H20 0.9500 .
C25 N8 1.285(6) .
C25 H25 0.9500 .
N8 N8 1.410(7) 2_665
Cl2 O2 1.411(6) .
Cl2 O1 1.434(4) .
Cl2 O3 1.445(4) .
Cl2 O4 1.445(4) .
Cl2A O1A 1.396(6) .
Cl2A O4A 1.425(4) .
Cl2A O2A 1.441(5) .
Cl2A O3A 1.457(4) .
N100 C100 0.810(7) 2_556
N100 C100 1.117(8) .
N100 N100 1.277(15) 2_556
N100 C101 1.808(10) 2_556
C100 N100 0.810(7) 2_556
C100 C101 1.447(9) .
C100 C100 1.475(13) 2_556
C101 N100 1.808(10) 2_556
C101 H10A 0.9800 .
C101 H10B 0.9800 .
C101 H10C 0.9800 .
N200 C200 1.162(17) .
C200 C201 1.427(18) .
C201 H20A 0.9800 .
C201 H20B 0.9800 .
C201 H20C 0.9800 .

loop_
_geom_torsion_atom_site_label_1
_geom_torsion_atom_site_label_2
_geom_torsion_atom_site_label_3
_geom_torsion_atom_site_label_4
_geom_torsion
_geom_torsion_site_symmetry_1
_geom_torsion_site_symmetry_4
C8 N2 N1 C9 0.0(2) . .
Cu1 N2 N1 C9 -178.86(15) 2_656 .
C8 N2 N1 Cu1 175.01(15) . .
Cu1 N2 N1 Cu1 -3.8(2) 2_656 .
N200 Cu1 N1 C9 -63.6(4) . .
N7 Cu1 N1 C9 -72.8(4) . .
N5 Cu1 N1 C9 69.7(2) . .
N2 Cu1 N1 C9 176.86(19) 2_656 .
N200 Cu1 N1 N2 122.7(4) . .
N7 Cu1 N1 N2 113.6(4) . .
N5 Cu1 N1 N2 -103.94(16) . .
N2 Cu1 N1 N2 3.2(2) 2_656 .
N2 N1 C9 N3 0.1(2) . .
Cu1 N1 C9 N3 -174.21(14) . .
N1 C9 N3 C8 -0.1(2) . .
N1 C9 N3 N4 -179.29(18) . .
N1 N2 C8 N3 -0.1(2) . .
Cu1 N2 C8 N3 178.83(14) 2_656 .
C9 N3 C8 N2 0.1(3) . .
N4 N3 C8 N2 179.1(2) . .
C8 N3 N4 C1 -1.6(3) . .
C9 N3 N4 C1 177.3(2) . .
N3 N4 C1 C2 -179.63(18) . .
N4 C1 C2 C3 -7.1(3) . .
N4 C1 C2 C7 174.2(2) . .
C7 C2 C3 C4 -2.4(3) . .
C1 C2 C3 C4 178.9(2) . .
C2 C3 C4 C5 0.3(3) . .
C3 C4 C5 C6 1.6(3) . .
C3 C4 C5 Cl1 -178.63(17) . .
C4 C5 C6 C7 -1.2(3) . .
Cl1 C5 C6 C7 179.03(17) . .
C5 C6 C7 C2 -1.1(3) . .
C3 C2 C7 C6 2.8(3) . .
C1 C2 C7 C6 -178.4(2) . .
N200 Cu1 N5 C10 141.2(6) . .
N7 Cu1 N5 C10 140.9(6) . .
N1 Cu1 N5 C10 8.3(2) . .
N2 Cu1 N5 C10 -106.3(2) 2_656 .
N200 Cu1 N5 C14 -54.0(6) . .
N7 Cu1 N5 C14 -54.4(6) . .
N1 Cu1 N5 C14 173.08(17) . .
N2 Cu1 N5 C14 58.46(18) 2_656 .
C10 N5 C14 C13 3.3(3) . .
Cu1 N5 C14 C13 -161.62(17) . .
N5 C14 C13 C12 -0.3(4) . .
N5 C14 C13 C15 -178.4(2) . .
C14 C13 C12 C11 -2.1(4) . .
C15 C13 C12 C11 175.9(3) . .
C13 C12 C11 C10 1.5(5) . .
C14 N5 C10 C11 -3.9(4) . .
Cu1 N5 C10 C11 161.8(3) . .
C12 C11 C10 N5 1.6(5) . .
C12 C13 C15 N6 9.5(4) . .
C14 C13 C15 N6 -172.6(2) . .
C13 C15 N6 N6 -178.1(2) . 2_766
N200 Cu1 N7 C24 46(4) . .
N5 Cu1 N7 C24 47.3(13) . .
N1 Cu1 N7 C24 178.0(9) . .
N2 Cu1 N7 C24 -65.3(10) 2_656 .
N200 Cu1 N7 C20 -133(5) . .
N5 Cu1 N7 C20 -131.7(5) . .
N1 Cu1 N7 C20 -1.0(9) . .
N2 Cu1 N7 C20 115.7(8) 2_656 .
C20 N7 C24 C23 -2.3(16) . .
Cu1 N7 C24 C23 178.7(10) . .
N7 C24 C23 C25 -176.8(11) . .
N7 C24 C23 C22 5.8(18) . .
C25 C23 C22 C21 175.4(9) . .
C24 C23 C22 C21 -7.2(14) . .
C23 C22 C21 C20 5.6(10) . .
C22 C21 C20 N7 -1.7(9) . .
C24 N7 C20 C21 0.0(13) . .
Cu1 N7 C20 C21 179.1(5) . .
C24 C23 C25 N8 20.4(17) . .
C22 C23 C25 N8 -162.4(9) . .
C23 C25 N8 N8 177.3(9) . 2_665
C100 N100 C100 N100 0.000(2) 2_556 2_556
C101 N100 C100 N100 0.3(10) 2_556 2_556
C100 N100 C100 C101 177(100) 2_556 .
N100 N100 C100 C101 177(100) 2_556 .
C101 N100 C100 C101 178(100) 2_556 .
N100 N100 C100 C100 0.000(2) 2_556 2_556
C101 N100 C100 C100 0.3(10) 2_556 2_556
N100 C100 C101 N100 -177(100) . 2_556
C100 C100 C101 N100 -0.3(10) 2_556 2_556
N7 Cu1 N200 C200 -100(6) . .
N5 Cu1 N200 C200 81(3) . .
N1 Cu1 N200 C200 -152(3) . .
N2 Cu1 N200 C200 -29(3) 2_656 .
Cu1 N200 C200 C201 -174(100) . .
